data_4349676
loop_
_publ_author_name
'Gao, Hong-Ling'
'Wang, Ni-Ni'
'Wang, Wen-Min'
'Shen, Hai-Yun'
'Zhou, Xiao-Pu'
'Chang, Yi-Xin'
'Zhang, Ru-Xia'
'Cui, Jian-Zhong'

_publ_section_title
;
 Fine-tuning the magnetocaloric effect and SMMs behaviors of coplanar RE4
 complexes by \b-diketonate coligands
;
_journal_issue 5
_journal_name_full 'Inorganic Chemistry Frontiers'
_journal_page_first 860
_journal_paper_doi 10.1039/C7QI00034K
_journal_volume 4
_journal_year 2017
_chemical_formula_sum 'C118 H108 Dy4 N16 O16 S6'
_chemical_formula_weight 2848.56
_space_group_IT_number 14
_space_group_name_Hall '-P 2ybc'
_space_group_name_H-M_alt 'P 1 21/c 1'
_symmetry_cell_setting monoclinic
_symmetry_space_group_name_H-M 'P 1 21/c 1'
_atom_sites_solution_hydrogens geom
_atom_sites_solution_primary direct
_atom_sites_solution_secondary difmap
_audit_creation_method SHELXL-97
_audit_update_record
;
2016-05-20 deposited with the CCDC.
2017-03-03 downloaded from the CCDC.
;
_cell_angle_alpha 90.00
_cell_angle_beta 98.786(2)
_cell_angle_gamma 90.00
_cell_formula_units_Z 2
_cell_length_a 12.4701(18)
_cell_length_b 14.820(2)
_cell_length_c 31.502(5)
_cell_measurement_reflns_used 13475
_cell_measurement_temperature 113(2)
_cell_measurement_theta_max 27.5
_cell_measurement_theta_min 3.0
_cell_volume 5753.5(15)
_computing_cell_refinement 'CrystalClear-SM Expert 2.1 b42'
_computing_data_collection 'CrystalClear-SM Expert 2.1 b42 (Rigaku, 2015)'
_computing_data_reduction 'CrystalClear-SM Expert 2.1 b42'
_computing_molecular_graphics 'CrystalStructure 4.1'
_computing_publication_material 'CrystalStructure 4.1 (Rigaku, 2014)'
_computing_structure_refinement 'SHELXL-97 (Sheldrick, 1997)'
_computing_structure_solution 'SHELXS-97 (Sheldrick, 1990)'
_diffrn_ambient_temperature 113(2)
_diffrn_detector_area_resol_mean 5.814
_diffrn_measured_fraction_theta_full 0.997
_diffrn_measured_fraction_theta_max 0.997
_diffrn_measurement_device_type 'Rigaku XtaLAB P200'
_diffrn_measurement_method '\w and \f scans'
_diffrn_radiation_monochromator graphite
_diffrn_radiation_source 'fine-focus sealed tube'
_diffrn_radiation_type MoK\a
_diffrn_radiation_wavelength 0.71073
_diffrn_reflns_av_R_equivalents 0.0499
_diffrn_reflns_av_sigmaI/netI 0.0305
_diffrn_reflns_limit_h_max 14
_diffrn_reflns_limit_h_min -14
_diffrn_reflns_limit_k_max 17
_diffrn_reflns_limit_k_min -17
_diffrn_reflns_limit_l_max 37
_diffrn_reflns_limit_l_min -37
_diffrn_reflns_number 59378
_diffrn_reflns_theta_full 25.02
_diffrn_reflns_theta_max 25.02
_diffrn_reflns_theta_min 3.04
_diffrn_standards_decay_% 0
_diffrn_standards_interval_count 0
_diffrn_standards_interval_time 0
_diffrn_standards_number 0
_exptl_absorpt_coefficient_mu 2.748
_exptl_absorpt_correction_T_max 0.7339
_exptl_absorpt_correction_T_min 0.6095
_exptl_absorpt_correction_type multi-scan
_exptl_absorpt_process_details 'REQAB (Rigaku, 1998)'
_exptl_crystal_colour Colorless
_exptl_crystal_density_diffrn 1.644
_exptl_crystal_density_method 'not measured'
_exptl_crystal_description Prism
_exptl_crystal_F_000 2832
_exptl_crystal_size_max 0.20
_exptl_crystal_size_mid 0.18
_exptl_crystal_size_min 0.12
_refine_diff_density_max 3.829
_refine_diff_density_min -1.379
_refine_diff_density_rms 0.221
_refine_ls_extinction_method none
_refine_ls_goodness_of_fit_ref 1.106
_refine_ls_hydrogen_treatment mixed
_refine_ls_matrix_type full
_refine_ls_number_parameters 728
_refine_ls_number_reflns 10122
_refine_ls_number_restraints 131
_refine_ls_restrained_S_all 1.121
_refine_ls_R_factor_all 0.0864
_refine_ls_R_factor_gt 0.0762
_refine_ls_shift/su_max 0.004
_refine_ls_shift/su_mean 0.000
_refine_ls_structure_factor_coef Fsqd
_refine_ls_weighting_details 'calc w=1/[\s^2^(Fo^2^)+(0.0979P)^2^+97.7952P] where P=(Fo^2^+2Fc^2^)/3'
_refine_ls_weighting_scheme calc
_refine_ls_wR_factor_gt 0.2103
_refine_ls_wR_factor_ref 0.2178
_reflns_number_gt 8556
_reflns_number_total 10122
_reflns_threshold_expression >2sigma(I)
_cod_data_source_file c7qi00034k2.cif
_cod_data_source_block shelx
_cod_depositor_comments
;
The following automatic conversions were performed:

data item '_exptl_absorpt_correction_type' value 'MULTI-SCAN' was
changed to 'multi-scan' in accordance with the
/home/saulius/struct/COD-crude-data/automatic-downloads/DataCite-retrospective/RSC/depositions/lib/dictionaries/cif_core.dic
dictionary named 'cif_core.dic' version 2.4.2 last updated on
2011-04-26.

data item '_symmetry_cell_setting' value 'Monoclinic' was changed to
'monoclinic' in accordance with the
/home/saulius/struct/COD-crude-data/automatic-downloads/DataCite-retrospective/RSC/depositions/lib/dictionaries/cif_core.dic
dictionary named 'cif_core.dic' version 2.4.2 last updated on
2011-04-26.

Automatic conversion script
Id: cif_fix_values 6909 2019-04-08 15:41:33Z antanas 
;
_cod_original_cell_volume 5753.6(15)
_cod_original_sg_symbol_H-M P2(1)/c
_cod_database_code 4349676

loop_
_symmetry_equiv_pos_as_xyz
'x, y, z'
'-x, y+1/2, -z+1/2'
'-x, -y, -z'
'x, -y-1/2, z-1/2'

loop_
_atom_site_label
_atom_site_type_symbol
_atom_site_fract_x
_atom_site_fract_y
_atom_site_fract_z
_atom_site_U_iso_or_equiv
_atom_site_adp_type
_atom_site_occupancy
_atom_site_symmetry_multiplicity
_atom_site_calc_flag
_atom_site_refinement_flags
Dy1 Dy 0.78705(4) 1.02459(4) 0.431377(16) 0.03858(19) Uani 1 1 d .
Dy2 Dy 0.97034(4) 0.87360(4) 0.494085(16) 0.04013(19) Uani 1 1 d .
S1 S 0.3066(7) 0.5133(5) 0.33263(19) 0.125(2) Uani 1 1 d U
S2 S 1.2225(5) 1.2864(4) 0.22170(19) 0.1032(19) Uani 1 1 d U
S3 S 1.1690(6) 1.0141(6) 0.1820(2) 0.131(2) Uani 1 1 d DU
O1 O 0.7834(7) 0.8751(6) 0.4582(3) 0.047(2) Uani 1 1 d .
O2 O 0.9156(7) 1.1460(6) 0.4389(3) 0.046(2) Uani 1 1 d .
O3 O 0.9467(6) 0.9449(6) 0.4238(2) 0.0427(19) Uani 1 1 d .
O4 O 0.6711(7) 1.1354(7) 0.4005(3) 0.050(2) Uani 1 1 d .
O5 O 0.6718(6) 1.0542(6) 0.4812(2) 0.046(2) Uani 1 1 d .
O6 O 0.9408(9) 0.7227(8) 0.4926(5) 0.092(4) Uani 1 1 d .
O7 O 1.1124(8) 0.8024(7) 0.4679(3) 0.057(2) Uani 1 1 d .
O8 O 0.8935(6) 1.0175(6) 0.4985(2) 0.0399(18) Uani 1 1 d .
H8 H 0.8486 1.0210 0.5222 0.048 Uiso 1 1 calc R
N1 N 0.6249(9) 0.9323(8) 0.3975(3) 0.050(3) Uani 1 1 d .
N2 N 0.4634(10) 0.6344(9) 0.3858(4) 0.061(3) Uani 1 1 d .
N3 N 1.1317(8) 1.1357(8) 0.4425(3) 0.046(3) Uani 1 1 d .
N4 N 1.1020(10) 1.2371(8) 0.2948(3) 0.055(3) Uani 1 1 d .
N5 N 0.8211(8) 1.0151(8) 0.3549(3) 0.049(3) Uani 1 1 d .
N6 N 1.1077(10) 0.9765(9) 0.2682(4) 0.060(3) Uani 1 1 d .
C1 C 0.5424(11) 0.9623(12) 0.3683(5) 0.061(4) Uani 1 1 d .
H1 H 0.5393 1.0248 0.3615 0.073 Uiso 1 1 calc R
C2 C 0.4608(11) 0.9056(11) 0.3474(5) 0.059(4) Uani 1 1 d .
H2 H 0.4074 0.9290 0.3254 0.070 Uiso 1 1 calc R
C3 C 0.4581(12) 0.8157(11) 0.3588(4) 0.060(4) Uani 1 1 d .
H3 H 0.4021 0.7769 0.3456 0.072 Uiso 1 1 calc R
C4 C 0.5423(11) 0.7825(10) 0.3914(4) 0.052(3) Uani 1 1 d .
C5 C 0.5438(11) 0.6945(10) 0.4061(4) 0.053(3) Uani 1 1 d .
C6 C 0.6247(13) 0.6696(11) 0.4386(5) 0.064(4) Uani 1 1 d .
H6 H 0.6270 0.6092 0.4487 0.077 Uiso 1 1 calc R
C7 C 0.7036(12) 0.7301(10) 0.4570(5) 0.060(4) Uani 1 1 d .
H7 H 0.7559 0.7109 0.4804 0.072 Uiso 1 1 calc R
C8 C 0.7076(10) 0.8192(10) 0.4419(4) 0.050(3) Uani 1 1 d .
C9 C 0.6241(10) 0.8457(10) 0.4100(3) 0.047(3) Uani 1 1 d .
C10 C 0.4316(11) 0.5681(10) 0.4062(4) 0.052(3) Uani 1 1 d .
H10 H 0.4621 0.5600 0.4355 0.062 Uiso 1 1 calc R
C11 C 0.3533(15) 0.5065(11) 0.3873(5) 0.070(4) Uani 1 1 d .
C12 C 0.2982(17) 0.4392(12) 0.4065(6) 0.080(5) Uani 1 1 d .
C13 C 0.220(2) 0.3988(18) 0.3756(9) 0.123(8) Uani 1 1 d U
H13 H 0.1701 0.3552 0.3830 0.148 Uiso 1 1 calc R
C14 C 0.220(3) 0.426(2) 0.3340(11) 0.152(11) Uani 1 1 d U
H14 H 0.1769 0.3997 0.3096 0.182 Uiso 1 1 calc R
C15 C 0.3282(17) 0.4106(14) 0.4509(6) 0.089(5) Uani 1 1 d U
H15A H 0.4074 0.4099 0.4583 0.133 Uiso 1 1 calc R
H15B H 0.2997 0.3499 0.4545 0.133 Uiso 1 1 calc R
H15C H 0.2977 0.4527 0.4699 0.133 Uiso 1 1 calc R
C16 C 1.2381(10) 1.1173(11) 0.4418(5) 0.057(4) Uani 1 1 d .
H16 H 1.2801 1.0942 0.4672 0.069 Uiso 1 1 calc R
C17 C 1.2877(11) 1.1304(11) 0.4068(4) 0.058(4) Uani 1 1 d .
H17 H 1.3629 1.1174 0.4087 0.069 Uiso 1 1 calc R
C18 C 1.2305(11) 1.1627(11) 0.3676(5) 0.059(4) Uani 1 1 d .
H18 H 1.2645 1.1705 0.3429 0.070 Uiso 1 1 calc R
C19 C 1.1185(10) 1.1830(9) 0.3674(4) 0.049(3) Uani 1 1 d .
C20 C 1.0521(10) 1.2189(9) 0.3298(4) 0.050(3) Uani 1 1 d .
C21 C 0.9450(11) 1.2371(9) 0.3333(4) 0.050(3) Uani 1 1 d .
H21 H 0.9011 1.2658 0.3099 0.060 Uiso 1 1 calc R
C22 C 0.8981(10) 1.2156(9) 0.3693(4) 0.048(3) Uani 1 1 d .
H22 H 0.8233 1.2280 0.3693 0.057 Uiso 1 1 calc R
C23 C 0.9580(9) 1.1767(9) 0.4051(3) 0.040(3) Uani 1 1 d .
C24 C 1.0722(9) 1.1656(9) 0.4047(4) 0.044(3) Uani 1 1 d .
C25 C 1.0500(13) 1.2276(11) 0.2579(5) 0.062(4) Uani 1 1 d .
H25 H 0.9772 1.2070 0.2554 0.075 Uiso 1 1 calc R
C26 C 1.0947(16) 1.2464(13) 0.2179(5) 0.082(6) Uani 1 1 d .
C27 C 1.0399(16) 1.2303(12) 0.1746(5) 0.076(4) Uani 1 1 d U
C28 C 1.117(2) 1.2524(17) 0.1471(8) 0.114(7) Uani 1 1 d U
H28 H 1.1023 1.2453 0.1167 0.137 Uiso 1 1 calc R
C29 C 1.208(2) 1.2826(15) 0.1665(7) 0.098(6) Uani 1 1 d U
H29 H 1.2643 1.3017 0.1513 0.118 Uiso 1 1 calc R
C30 C 0.937(2) 1.1904(19) 0.1623(9) 0.131(9) Uani 1 1 d U
H30A H 0.8853 1.2166 0.1793 0.196 Uiso 1 1 calc R
H30B H 0.9425 1.1253 0.1674 0.196 Uiso 1 1 calc R
H30C H 0.9124 1.2018 0.1318 0.196 Uiso 1 1 calc R
C31 C 0.7583(10) 1.0464(10) 0.3204(4) 0.053(3) Uani 1 1 d .
H31 H 0.6883 1.0685 0.3234 0.063 Uiso 1 1 calc R
C32 C 0.7890(11) 1.0487(11) 0.2803(4) 0.060(4) Uani 1 1 d .
H32 H 0.7383 1.0666 0.2562 0.072 Uiso 1 1 calc R
C33 C 0.8927(12) 1.0251(11) 0.2749(4) 0.057(4) Uani 1 1 d .
H33 H 0.9164 1.0318 0.2478 0.069 Uiso 1 1 calc R
C34 C 0.9627(11) 0.9911(10) 0.3105(4) 0.049(3) Uani 1 1 d .
C35 C 1.0735(11) 0.9657(10) 0.3085(4) 0.055(3) Uani 1 1 d .
C36 C 1.1360(11) 0.9367(11) 0.3452(4) 0.056(3) Uani 1 1 d .
H36 H 1.2097 0.9218 0.3442 0.067 Uiso 1 1 calc R
C37 C 1.0953(10) 0.9279(10) 0.3852(4) 0.050(3) Uani 1 1 d .
H37 H 1.1408 0.9049 0.4098 0.061 Uiso 1 1 calc R
C38 C 0.9913(10) 0.9526(9) 0.3878(4) 0.046(3) Uani 1 1 d .
C39 C 0.9240(10) 0.9860(9) 0.3503(4) 0.046(3) Uani 1 1 d .
C40 C 1.1884(19) 0.9352(17) 0.2596(7) 0.101(6) Uani 1 1 d U
H40 H 1.2213 0.8934 0.2804 0.122 Uiso 1 1 calc R
C41 C 1.2372(15) 0.9442(14) 0.2210(5) 0.100(6) Uani 1 1 d DU
C42 C 1.322(2) 0.906(2) 0.2063(8) 0.150(12) Uani 1 1 d D
C43 C 1.340(2) 0.9491(18) 0.1645(10) 0.144(10) Uani 1 1 d DU
H43 H 1.3958 0.9296 0.1493 0.173 Uiso 1 1 calc R
C44 C 1.2729(16) 1.0164(16) 0.1500(7) 0.114(7) Uani 1 1 d DU
H44 H 1.2800 1.0569 0.1272 0.137 Uiso 1 1 calc R
C45 C 1.384(3) 0.826(2) 0.2265(10) 0.154(11) Uani 1 1 d DU
H45A H 1.3512 0.8048 0.2510 0.231 Uiso 1 1 d R
H45B H 1.4601 0.8421 0.2363 0.231 Uiso 1 1 d R
H45C H 1.3813 0.7771 0.2052 0.231 Uiso 1 1 d R
C46 C 0.5448(13) 1.2496(11) 0.3803(5) 0.064(4) Uani 1 1 d .
H46A H 0.6007 1.2849 0.3690 0.095 Uiso 1 1 calc R
H46B H 0.4976 1.2902 0.3936 0.095 Uiso 1 1 calc R
H46C H 0.5015 1.2165 0.3567 0.095 Uiso 1 1 calc R
C47 C 0.5970(11) 1.1850(9) 0.4127(4) 0.053(3) Uani 1 1 d .
C48 C 0.5632(11) 1.1777(10) 0.4539(5) 0.056(3) Uani 1 1 d .
H48 H 0.5108 1.2196 0.4607 0.067 Uiso 1 1 calc R
C49 C 0.6016(10) 1.1137(10) 0.4846(4) 0.048(3) Uani 1 1 d .
C50 C 0.5508(12) 1.1113(12) 0.5251(5) 0.064(4) Uani 1 1 d .
H50A H 0.5152 1.0529 0.5273 0.096 Uiso 1 1 calc R
H50B H 0.4971 1.1597 0.5243 0.096 Uiso 1 1 calc R
H50C H 0.6073 1.1196 0.5501 0.096 Uiso 1 1 calc R
C51 C 0.912(2) 0.5677(18) 0.4664(13) 0.186(18) Uani 1 1 d .
H51A H 0.9023 0.5455 0.4949 0.279 Uiso 1 1 calc R
H51B H 0.9532 0.5232 0.4524 0.279 Uiso 1 1 calc R
H51C H 0.8409 0.5771 0.4489 0.279 Uiso 1 1 calc R
C52 C 0.9754(18) 0.6587(16) 0.4712(10) 0.121(9) Uani 1 1 d .
C53 C 1.076(2) 0.6561(16) 0.4536(7) 0.101(7) Uani 1 1 d .
H53 H 1.0963 0.6033 0.4397 0.121 Uiso 1 1 calc R
C54 C 1.1411(15) 0.7297(13) 0.4573(8) 0.095(7) Uani 1 1 d .
C55 C 1.2489(14) 0.7183(16) 0.4412(8) 0.108(8) Uani 1 1 d .
H55A H 1.2649 0.7728 0.4257 0.163 Uiso 1 1 calc R
H55B H 1.2450 0.6663 0.4219 0.163 Uiso 1 1 calc R
H55C H 1.3064 0.7085 0.4657 0.163 Uiso 1 1 calc R
N7 N 0.3734(19) 0.9358(15) 0.0347(7) 0.123(7) Uani 1 1 d U
C56 C 0.298(2) 0.8970(16) 0.0456(8) 0.102(6) Uani 1 1 d U
C57 C 0.2084(18) 0.8505(15) 0.0575(8) 0.101(6) Uani 1 1 d U
H57A H 0.2036 0.8631 0.0877 0.152 Uiso 1 1 calc R
H57B H 0.2177 0.7855 0.0536 0.152 Uiso 1 1 calc R
H57C H 0.1417 0.8706 0.0394 0.152 Uiso 1 1 calc R
N8 N 0.435(3) 0.111(3) 0.2887(13) 0.208(15) Uani 1 1 d U
C58 C 0.462(4) 0.150(3) 0.2137(14) 0.210(18) Uani 1 1 d U
H58A H 0.4363 0.2126 0.2128 0.315 Uiso 1 1 d R
H58B H 0.4205 0.1161 0.1898 0.315 Uiso 1 1 d R
H58C H 0.5390 0.1485 0.2112 0.315 Uiso 1 1 d R
C59 C 0.441(2) 0.1085(16) 0.2577(8) 0.098(6) Uani 1 1 d U

loop_
_atom_site_aniso_label
_atom_site_aniso_U_11
_atom_site_aniso_U_22
_atom_site_aniso_U_33
_atom_site_aniso_U_23
_atom_site_aniso_U_13
_atom_site_aniso_U_12
Dy1 0.0318(3) 0.0621(4) 0.0246(3) -0.0010(2) 0.0133(2) -0.0022(2)
Dy2 0.0351(3) 0.0580(4) 0.0290(3) -0.0023(2) 0.0103(2) -0.0034(3)
S1 0.155(5) 0.139(5) 0.069(3) 0.001(3) -0.021(3) -0.058(4)
S2 0.097(3) 0.123(4) 0.107(4) 0.064(3) 0.073(3) 0.038(3)
S3 0.133(5) 0.197(6) 0.072(3) 0.036(4) 0.048(3) 0.017(5)
O1 0.043(5) 0.066(6) 0.034(4) -0.007(4) 0.014(4) -0.010(4)
O2 0.037(4) 0.065(6) 0.038(4) 0.007(4) 0.014(3) -0.004(4)
O3 0.034(4) 0.072(6) 0.024(4) -0.003(4) 0.013(3) 0.001(4)
O4 0.039(5) 0.077(6) 0.039(5) 0.004(4) 0.019(4) -0.001(4)
O5 0.038(4) 0.070(6) 0.034(4) -0.004(4) 0.019(3) -0.003(4)
O6 0.057(7) 0.056(7) 0.166(14) -0.010(8) 0.031(8) 0.005(6)
O7 0.062(6) 0.072(7) 0.039(5) -0.011(4) 0.014(4) 0.015(5)
O8 0.034(4) 0.064(5) 0.025(4) -0.005(3) 0.016(3) -0.006(4)
N1 0.048(6) 0.071(8) 0.035(5) -0.007(5) 0.017(5) -0.006(6)
N2 0.066(8) 0.069(8) 0.050(7) -0.004(6) 0.009(6) -0.016(6)
N3 0.037(5) 0.074(7) 0.030(5) 0.009(5) 0.014(4) -0.005(5)
N4 0.061(7) 0.069(7) 0.040(6) 0.019(5) 0.021(5) -0.001(6)
N5 0.038(5) 0.076(8) 0.033(5) -0.007(5) 0.010(4) 0.005(5)
N6 0.056(7) 0.088(9) 0.042(6) -0.010(6) 0.027(5) 0.013(6)
C1 0.046(8) 0.085(11) 0.050(8) 0.004(7) 0.002(6) 0.014(7)
C2 0.044(7) 0.082(10) 0.050(8) 0.019(7) 0.009(6) -0.002(7)
C3 0.054(8) 0.085(11) 0.042(7) -0.014(7) 0.012(6) -0.006(8)
C4 0.051(7) 0.078(9) 0.032(6) -0.004(6) 0.022(5) -0.002(7)
C5 0.053(8) 0.076(10) 0.034(6) -0.004(6) 0.017(6) -0.008(7)
C6 0.066(9) 0.070(9) 0.057(9) 0.003(7) 0.009(7) -0.011(8)
C7 0.060(9) 0.068(9) 0.050(8) 0.013(7) 0.002(6) -0.013(7)
C8 0.040(6) 0.083(9) 0.032(6) -0.015(6) 0.025(5) -0.013(7)
C9 0.041(6) 0.083(10) 0.022(5) 0.002(6) 0.022(5) 0.007(6)
C10 0.048(7) 0.067(9) 0.042(7) -0.005(6) 0.010(6) -0.002(7)
C11 0.095(12) 0.061(9) 0.053(9) -0.004(7) 0.005(8) -0.014(9)
C12 0.102(14) 0.073(11) 0.063(10) -0.013(8) 0.008(9) -0.023(10)
C13 0.128(11) 0.116(11) 0.124(11) 0.006(9) 0.015(9) -0.030(9)
C14 0.157(14) 0.152(14) 0.145(13) 0.002(9) 0.017(9) -0.022(10)
C15 0.097(9) 0.089(9) 0.078(8) 0.005(7) 0.011(7) -0.020(8)
C16 0.035(7) 0.084(10) 0.053(8) 0.021(7) 0.007(6) -0.008(7)
C17 0.034(6) 0.093(11) 0.048(7) 0.016(7) 0.014(6) -0.008(7)
C18 0.041(7) 0.085(10) 0.054(8) 0.023(7) 0.020(6) -0.008(7)
C19 0.043(7) 0.063(8) 0.046(7) 0.009(6) 0.024(5) -0.006(6)
C20 0.042(7) 0.060(8) 0.051(7) 0.011(6) 0.016(6) -0.002(6)
C21 0.047(7) 0.061(8) 0.041(7) 0.010(6) 0.007(5) -0.003(6)
C22 0.041(6) 0.064(8) 0.040(6) 0.004(6) 0.011(5) -0.004(6)
C23 0.035(6) 0.059(7) 0.031(6) 0.004(5) 0.015(5) -0.002(5)
C24 0.036(6) 0.064(8) 0.037(6) 0.007(6) 0.017(5) -0.009(6)
C25 0.067(9) 0.068(9) 0.057(9) 0.015(7) 0.031(7) 0.004(8)
C26 0.103(13) 0.102(13) 0.047(8) 0.035(8) 0.038(9) 0.039(11)
C27 0.093(9) 0.080(8) 0.062(7) 0.015(6) 0.035(7) 0.015(7)
C28 0.130(11) 0.117(11) 0.099(10) 0.014(8) 0.027(9) 0.016(9)
C29 0.110(10) 0.107(10) 0.090(9) 0.020(8) 0.053(8) 0.014(8)
C30 0.144(12) 0.132(12) 0.114(11) 0.007(9) 0.014(9) 0.003(9)
C31 0.040(7) 0.087(10) 0.031(6) -0.003(6) 0.006(5) 0.003(7)
C32 0.049(8) 0.101(12) 0.032(6) 0.005(7) 0.007(6) 0.003(8)
C33 0.065(9) 0.084(10) 0.027(6) -0.003(6) 0.019(6) 0.004(8)
C34 0.049(7) 0.070(9) 0.030(6) -0.005(6) 0.012(5) -0.002(6)
C35 0.057(8) 0.078(10) 0.035(6) -0.003(6) 0.021(6) 0.005(7)
C36 0.052(8) 0.082(10) 0.038(7) -0.006(7) 0.020(6) 0.005(7)
C37 0.041(7) 0.080(9) 0.033(6) -0.007(6) 0.012(5) 0.005(7)
C38 0.043(7) 0.064(8) 0.032(6) -0.005(5) 0.012(5) -0.001(6)
C39 0.045(7) 0.066(8) 0.031(6) -0.005(5) 0.017(5) -0.005(6)
C40 0.101(10) 0.120(10) 0.088(9) 0.004(8) 0.031(8) -0.001(8)
C41 0.094(9) 0.117(10) 0.095(9) -0.005(8) 0.038(8) 0.005(8)
C42 0.19(3) 0.17(3) 0.12(2) -0.003(18) 0.12(2) 0.03(2)
C43 0.144(13) 0.154(13) 0.139(13) 0.001(9) 0.037(9) 0.005(9)
C44 0.126(11) 0.114(11) 0.110(11) 0.010(8) 0.039(9) 0.021(9)
C45 0.160(14) 0.161(14) 0.144(13) -0.009(9) 0.035(10) 0.026(10)
C46 0.061(9) 0.069(10) 0.062(9) 0.000(7) 0.017(7) 0.010(7)
C47 0.043(7) 0.056(8) 0.057(8) -0.012(6) -0.003(6) -0.002(6)
C48 0.040(7) 0.069(9) 0.063(9) -0.022(7) 0.017(6) 0.002(6)
C49 0.039(7) 0.069(9) 0.040(7) -0.015(6) 0.017(5) -0.002(6)
C50 0.055(8) 0.093(11) 0.050(8) -0.019(8) 0.027(7) -0.009(8)
C51 0.11(2) 0.10(2) 0.34(6) -0.05(3) 0.02(3) -0.045(17)
C52 0.071(13) 0.083(14) 0.20(3) 0.010(17) -0.020(15) -0.006(12)
C53 0.109(17) 0.107(16) 0.089(14) -0.022(12) 0.021(12) 0.007(14)
C54 0.064(11) 0.069(11) 0.15(2) -0.037(12) 0.002(11) -0.007(9)
C55 0.055(10) 0.130(18) 0.140(19) -0.076(15) 0.015(11) 0.021(11)
N7 0.127(10) 0.115(10) 0.130(10) 0.013(8) 0.024(8) -0.005(8)
C56 0.099(10) 0.098(10) 0.105(10) 0.004(8) 0.006(8) 0.003(8)
C57 0.100(10) 0.093(9) 0.110(10) 0.012(8) 0.016(8) -0.007(8)
N8 0.210(17) 0.209(17) 0.206(17) 0.003(10) 0.027(10) -0.003(10)
C58 0.21(2) 0.21(2) 0.21(2) 0.002(10) 0.038(10) 0.007(10)
C59 0.112(10) 0.100(10) 0.085(9) 0.007(8) 0.022(8) 0.012(8)

loop_
_atom_type_symbol
_atom_type_description
_atom_type_scat_dispersion_real
_atom_type_scat_dispersion_imag
_atom_type_scat_source
C C 0.0033 0.0016 'International Tables Vol C Tables 4.2.6.8 and 6.1.1.4'
H H 0.0000 0.0000 'International Tables Vol C Tables 4.2.6.8 and 6.1.1.4'
N N 0.0061 0.0033 'International Tables Vol C Tables 4.2.6.8 and 6.1.1.4'
O O 0.0106 0.0060 'International Tables Vol C Tables 4.2.6.8 and 6.1.1.4'
S S 0.1246 0.1234 'International Tables Vol C Tables 4.2.6.8 and 6.1.1.4'
Dy Dy -0.1892 4.4098 'International Tables Vol C Tables 4.2.6.8 and 6.1.1.4'

loop_
_geom_angle_atom_site_label_1
_geom_angle_atom_site_label_2
_geom_angle_atom_site_label_3
_geom_angle
_geom_angle_site_symmetry_1
_geom_angle_site_symmetry_3
O4 Dy1 O8 130.7(3) . .
O4 Dy1 O5 74.8(3) . .
O8 Dy1 O5 73.8(3) . .
O4 Dy1 O3 143.1(3) . .
O8 Dy1 O3 72.2(3) . .
O5 Dy1 O3 141.3(3) . .
O4 Dy1 O1 140.4(3) . .
O8 Dy1 O1 70.9(3) . .
O5 Dy1 O1 83.6(3) . .
O3 Dy1 O1 68.3(3) . .
O4 Dy1 O2 82.7(3) . .
O8 Dy1 O2 70.3(3) . .
O5 Dy1 O2 105.4(3) . .
O3 Dy1 O2 79.9(3) . .
O1 Dy1 O2 135.6(3) . .
O4 Dy1 N5 79.8(3) . .
O8 Dy1 N5 135.5(3) . .
O5 Dy1 N5 150.4(3) . .
O3 Dy1 N5 66.8(3) . .
O1 Dy1 N5 107.7(3) . .
O2 Dy1 N5 85.9(3) . .
O4 Dy1 N1 78.3(4) . .
O8 Dy1 N1 131.9(3) . .
O5 Dy1 N1 81.4(3) . .
O3 Dy1 N1 108.5(3) . .
O1 Dy1 N1 65.8(3) . .
O2 Dy1 N1 157.5(3) . .
N5 Dy1 N1 78.8(3) . .
O4 Dy1 Dy2 171.1(2) . .
O8 Dy1 Dy2 40.4(2) . .
O5 Dy1 Dy2 98.9(2) . .
O3 Dy1 Dy2 42.53(18) . .
O1 Dy1 Dy2 42.6(2) . .
O2 Dy1 Dy2 93.1(2) . .
N5 Dy1 Dy2 107.9(2) . .
N1 Dy1 Dy2 107.3(3) . .
O4 Dy1 Dy2 111.3(2) . 3_776
O8 Dy1 Dy2 34.29(19) . 3_776
O5 Dy1 Dy2 91.4(2) . 3_776
O3 Dy1 Dy2 70.2(2) . 3_776
O1 Dy1 Dy2 101.8(2) . 3_776
O2 Dy1 Dy2 36.2(2) . 3_776
N5 Dy1 Dy2 112.0(2) . 3_776
N1 Dy1 Dy2 166.2(2) . 3_776
Dy2 Dy1 Dy2 62.00(2) . 3_776
O6 Dy2 O7 71.0(4) . .
O6 Dy2 O8 143.1(4) . 3_776
O7 Dy2 O8 76.5(3) . 3_776
O6 Dy2 O8 146.1(3) . .
O7 Dy2 O8 140.7(3) . .
O8 Dy2 O8 70.3(3) 3_776 .
O6 Dy2 O2 88.4(4) . 3_776
O7 Dy2 O2 82.8(3) . 3_776
O8 Dy2 O2 70.5(3) 3_776 3_776
O8 Dy2 O2 104.7(3) . 3_776
O6 Dy2 O3 114.4(5) . .
O7 Dy2 O3 82.3(3) . .
O8 Dy2 O3 77.1(3) 3_776 .
O8 Dy2 O3 70.4(3) . .
O2 Dy2 O3 146.7(3) 3_776 .
O6 Dy2 O1 81.8(4) . .
O7 Dy2 O1 124.7(3) . .
O8 Dy2 O1 132.3(3) 3_776 .
O8 Dy2 O1 69.4(3) . .
O2 Dy2 O1 144.7(3) 3_776 .
O3 Dy2 O1 66.3(3) . .
O6 Dy2 N3 82.1(5) . 3_776
O7 Dy2 N3 139.4(3) . 3_776
O8 Dy2 N3 113.9(3) 3_776 3_776
O8 Dy2 N3 75.2(3) . 3_776
O2 Dy2 N3 66.2(3) 3_776 3_776
O3 Dy2 N3 137.5(3) . 3_776
O1 Dy2 N3 78.8(3) . 3_776
O6 Dy2 Dy1 121.2(4) . .
O7 Dy2 Dy1 123.2(2) . .
O8 Dy2 Dy1 91.0(2) 3_776 .
O8 Dy2 Dy1 39.80(18) . .
O2 Dy2 Dy1 144.4(2) 3_776 .
O3 Dy2 Dy1 41.01(18) . .
O1 Dy2 Dy1 41.4(2) . .
N3 Dy2 Dy1 96.6(2) 3_776 .
O6 Dy2 Dy2 175.5(4) . 3_776
O7 Dy2 Dy2 109.5(3) . 3_776
O8 Dy2 Dy2 35.3(2) 3_776 3_776
O8 Dy2 Dy2 34.96(18) . 3_776
O2 Dy2 Dy2 87.3(2) 3_776 3_776
O3 Dy2 Dy2 70.0(2) . 3_776
O1 Dy2 Dy2 101.2(2) . 3_776
N3 Dy2 Dy2 95.1(3) 3_776 3_776
Dy1 Dy2 Dy2 62.498(19) . 3_776
O6 Dy2 Dy1 120.7(4) . 3_776
O7 Dy2 Dy1 79.8(2) . 3_776
O8 Dy2 Dy1 34.14(19) 3_776 3_776
O8 Dy2 Dy1 84.15(19) . 3_776
O2 Dy2 Dy1 36.6(2) 3_776 3_776
O3 Dy2 Dy1 111.1(2) . 3_776
O1 Dy2 Dy1 152.9(2) . 3_776
N3 Dy2 Dy1 89.0(2) 3_776 3_776
Dy1 Dy2 Dy1 118.00(2) . 3_776
Dy2 Dy2 Dy1 55.504(16) 3_776 3_776
C14 S1 C11 92.7(13) . .
C26 S2 C29 88.0(10) . .
C41 S3 C44 95.4(10) . .
C8 O1 Dy1 120.4(9) . .
C8 O1 Dy2 139.8(9) . .
Dy1 O1 Dy2 96.0(3) . .
C23 O2 Dy2 119.5(7) . 3_776
C23 O2 Dy1 121.1(7) . .
Dy2 O2 Dy1 107.2(3) 3_776 .
C38 O3 Dy1 120.5(7) . .
C38 O3 Dy2 143.1(8) . .
Dy1 O3 Dy2 96.5(2) . .
C47 O4 Dy1 135.7(8) . .
C49 O5 Dy1 134.3(8) . .
C52 O6 Dy2 132.7(15) . .
C54 O7 Dy2 141.7(12) . .
Dy1 O8 Dy2 111.6(3) . 3_776
Dy1 O8 Dy2 99.8(3) . .
Dy2 O8 Dy2 109.7(3) 3_776 .
Dy1 O8 H8 111.7 . .
Dy2 O8 H8 111.7 3_776 .
Dy2 O8 H8 111.7 . .
C9 N1 C1 118.5(12) . .
C9 N1 Dy1 115.7(8) . .
C1 N1 Dy1 125.9(10) . .
C10 N2 C5 120.7(12) . .
C16 N3 C24 116.8(10) . .
C16 N3 Dy2 127.6(8) . 3_776
C24 N3 Dy2 115.5(7) . 3_776
C25 N4 C20 119.3(13) . .
C31 N5 C39 117.7(10) . .
C31 N5 Dy1 127.1(8) . .
C39 N5 Dy1 114.5(7) . .
C40 N6 C35 120.6(16) . .
N1 C1 C2 123.1(15) . .
N1 C1 H1 118.4 . .
C2 C1 H1 118.4 . .
C3 C2 C1 120.0(13) . .
C3 C2 H2 120.0 . .
C1 C2 H2 120.0 . .
C2 C3 C4 118.1(14) . .
C2 C3 H3 120.9 . .
C4 C3 H3 120.9 . .
C5 C4 C3 122.2(13) . .
C5 C4 C9 120.3(12) . .
C3 C4 C9 117.5(13) . .
C6 C5 C4 118.2(13) . .
C6 C5 N2 123.8(14) . .
C4 C5 N2 117.9(13) . .
C5 C6 C7 122.1(15) . .
C5 C6 H6 119.0 . .
C7 C6 H6 119.0 . .
C6 C7 C8 121.5(14) . .
C6 C7 H7 119.2 . .
C8 C7 H7 119.2 . .
O1 C8 C9 121.7(14) . .
O1 C8 C7 121.6(13) . .
C9 C8 C7 116.7(12) . .
N1 C9 C8 116.3(13) . .
N1 C9 C4 122.6(12) . .
C8 C9 C4 121.1(13) . .
N2 C10 C11 122.7(13) . .
N2 C10 H10 118.7 . .
C11 C10 H10 118.7 . .
C12 C11 C10 129.6(15) . .
C12 C11 S1 111.0(12) . .
C10 C11 S1 119.3(12) . .
C11 C12 C13 109.8(18) . .
C11 C12 C15 123.5(16) . .
C13 C12 C15 126.4(19) . .
C14 C13 C12 116(3) . .
C14 C13 H13 122.0 . .
C12 C13 H13 122.0 . .
C13 C14 S1 110(2) . .
C13 C14 H14 125.0 . .
S1 C14 H14 125.0 . .
C12 C15 H15A 109.5 . .
C12 C15 H15B 109.5 . .
H15A C15 H15B 109.5 . .
C12 C15 H15C 109.5 . .
H15A C15 H15C 109.5 . .
H15B C15 H15C 109.5 . .
N3 C16 C17 123.4(12) . .
N3 C16 H16 118.3 . .
C17 C16 H16 118.3 . .
C16 C17 C18 121.7(12) . .
C16 C17 H17 119.1 . .
C18 C17 H17 119.1 . .
C17 C18 C19 116.1(11) . .
C17 C18 H18 122.0 . .
C19 C18 H18 122.0 . .
C24 C19 C18 118.8(12) . .
C24 C19 C20 119.8(11) . .
C18 C19 C20 121.3(11) . .
N4 C20 C21 126.0(12) . .
N4 C20 C19 117.4(11) . .
C21 C20 C19 116.5(11) . .
C20 C21 C22 123.6(12) . .
C20 C21 H21 118.2 . .
C22 C21 H21 118.2 . .
C23 C22 C21 121.3(12) . .
C23 C22 H22 119.4 . .
C21 C22 H22 119.4 . .
O2 C23 C22 124.1(10) . .
O2 C23 C24 118.7(10) . .
C22 C23 C24 117.1(10) . .
N3 C24 C19 123.0(11) . .
N3 C24 C23 115.8(10) . .
C19 C24 C23 121.2(11) . .
N4 C25 C26 124.1(16) . .
N4 C25 H25 117.9 . .
C26 C25 H25 117.9 . .
C27 C26 C25 125.9(18) . .
C27 C26 S2 115.4(12) . .
C25 C26 S2 118.7(14) . .
C30 C27 C28 127(2) . .
C30 C27 C26 127.2(18) . .
C28 C27 C26 105.6(19) . .
C29 C28 C27 115(2) . .
C29 C28 H28 122.6 . .
C27 C28 H28 122.6 . .
C28 C29 S2 116.2(18) . .
C28 C29 H29 121.9 . .
S2 C29 H29 121.9 . .
C27 C30 H30A 109.5 . .
C27 C30 H30B 109.5 . .
H30A C30 H30B 109.5 . .
C27 C30 H30C 109.5 . .
H30A C30 H30C 109.5 . .
H30B C30 H30C 109.5 . .
N5 C31 C32 123.4(12) . .
N5 C31 H31 118.3 . .
C32 C31 H31 118.3 . .
C33 C32 C31 120.4(13) . .
C33 C32 H32 119.8 . .
C31 C32 H32 119.8 . .
C32 C33 C34 118.4(12) . .
C32 C33 H33 120.8 . .
C34 C33 H33 120.8 . .
C33 C34 C39 118.1(12) . .
C33 C34 C35 122.8(11) . .
C39 C34 C35 118.9(12) . .
C36 C35 N6 126.0(13) . .
C36 C35 C34 118.3(11) . .
N6 C35 C34 115.7(12) . .
C35 C36 C37 122.8(12) . .
C35 C36 H36 118.6 . .
C37 C36 H36 118.6 . .
C38 C37 C36 119.7(12) . .
C38 C37 H37 120.2 . .
C36 C37 H37 120.2 . .
O3 C38 C37 123.2(11) . .
O3 C38 C39 117.5(11) . .
C37 C38 C39 119.2(11) . .
N5 C39 C34 121.7(12) . .
N5 C39 C38 117.2(10) . .
C34 C39 C38 121.0(11) . .
N6 C40 C41 127(2) . .
N6 C40 H40 116.6 . .
C41 C40 H40 116.6 . .
C42 C41 C40 134.8(17) . .
C42 C41 S3 109.6(16) . .
C40 C41 S3 115.4(14) . .
C41 C42 C45 125(2) . .
C41 C42 C43 110(2) . .
C45 C42 C43 124.5(19) . .
C44 C43 C42 117(2) . .
C44 C43 H43 121.7 . .
C42 C43 H43 121.7 . .
C43 C44 S3 105.4(19) . .
C43 C44 H44 127.3 . .
S3 C44 H44 127.3 . .
C42 C45 H45A 109.1 . .
C42 C45 H45B 110.5 . .
H45A C45 H45B 109.5 . .
C42 C45 H45C 108.9 . .
H45A C45 H45C 109.5 . .
H45B C45 H45C 109.5 . .
C47 C46 H46A 109.5 . .
C47 C46 H46B 109.5 . .
H46A C46 H46B 109.5 . .
C47 C46 H46C 109.5 . .
H46A C46 H46C 109.5 . .
H46B C46 H46C 109.5 . .
O4 C47 C48 123.6(13) . .
O4 C47 C46 115.2(13) . .
C48 C47 C46 121.2(13) . .
C49 C48 C47 124.6(12) . .
C49 C48 H48 117.7 . .
C47 C48 H48 117.7 . .
O5 C49 C48 126.2(11) . .
O5 C49 C50 116.2(13) . .
C48 C49 C50 117.5(12) . .
C49 C50 H50A 109.5 . .
C49 C50 H50B 109.5 . .
H50A C50 H50B 109.5 . .
C49 C50 H50C 109.5 . .
H50A C50 H50C 109.5 . .
H50B C50 H50C 109.5 . .
C52 C51 H51A 109.5 . .
C52 C51 H51B 109.5 . .
H51A C51 H51B 109.5 . .
C52 C51 H51C 109.5 . .
H51A C51 H51C 109.5 . .
H51B C51 H51C 109.5 . .
O6 C52 C53 127(2) . .
O6 C52 C51 119(2) . .
C53 C52 C51 113(2) . .
C54 C53 C52 119(2) . .
C54 C53 H53 120.4 . .
C52 C53 H53 120.4 . .
O7 C54 C53 123(2) . .
O7 C54 C55 120.7(18) . .
C53 C54 C55 115.6(18) . .
C54 C55 H55A 109.5 . .
C54 C55 H55B 109.5 . .
H55A C55 H55B 109.5 . .
C54 C55 H55C 109.5 . .
H55A C55 H55C 109.5 . .
H55B C55 H55C 109.5 . .
N7 C56 C57 179(3) . .
C56 C57 H57A 109.5 . .
C56 C57 H57B 109.5 . .
H57A C57 H57B 109.5 . .
C56 C57 H57C 109.5 . .
H57A C57 H57C 109.5 . .
H57B C57 H57C 109.5 . .
C59 C58 H58A 107.5 . .
C59 C58 H58B 109.9 . .
H58A C58 H58B 109.5 . .
C59 C58 H58C 111.0 . .
H58A C58 H58C 109.5 . .
H58B C58 H58C 109.5 . .
N8 C59 C58 154(4) . .

loop_
_geom_bond_atom_site_label_1
_geom_bond_atom_site_label_2
_geom_bond_distance
_geom_bond_site_symmetry_2
Dy1 O4 2.303(9) .
Dy1 O8 2.319(7) .
Dy1 O5 2.325(7) .
Dy1 O3 2.358(8) .
Dy1 O1 2.373(9) .
Dy1 O2 2.397(9) .
Dy1 N5 2.512(10) .
Dy1 N1 2.538(11) .
Dy1 Dy2 3.5713(9) .
Dy1 Dy2 3.8436(8) 3_776
Dy2 O6 2.266(12) .
Dy2 O7 2.320(9) .
Dy2 O8 2.329(8) 3_776
Dy2 O8 2.351(8) .
Dy2 O2 2.377(8) 3_776
Dy2 O3 2.429(8) .
Dy2 O1 2.431(9) .
Dy2 N3 2.532(9) 3_776
Dy2 Dy2 3.8260(13) 3_776
Dy2 Dy1 3.8435(8) 3_776
S1 C14 1.69(3) .
S1 C11 1.734(17) .
S2 C26 1.69(2) .
S2 C29 1.72(2) .
S3 C41 1.729(10) .
S3 C44 1.759(10) .
O1 C8 1.302(15) .
O2 C23 1.338(13) .
O2 Dy2 2.377(8) 3_776
O3 C38 1.343(13) .
O4 C47 1.284(16) .
O5 C49 1.260(15) .
O6 C52 1.28(3) .
O7 C54 1.20(2) .
O8 Dy2 2.329(8) 3_776
O8 H8 1.0000 .
N1 C9 1.343(18) .
N1 C1 1.346(17) .
N2 C10 1.270(18) .
N2 C5 1.418(18) .
N3 C16 1.357(17) .
N3 C24 1.375(16) .
N3 Dy2 2.532(9) 3_776
N4 C25 1.248(19) .
N4 C20 1.373(16) .
N5 C31 1.325(16) .
N5 C39 1.382(16) .
N6 C40 1.24(2) .
N6 C35 1.407(16) .
C1 C2 1.40(2) .
C1 H1 0.9500 .
C2 C3 1.38(2) .
C2 H2 0.9500 .
C3 C4 1.44(2) .
C3 H3 0.9500 .
C4 C5 1.38(2) .
C4 C9 1.44(2) .
C5 C6 1.37(2) .
C6 C7 1.39(2) .
C6 H6 0.9500 .
C7 C8 1.41(2) .
C7 H7 0.9500 .
C8 C9 1.389(18) .
C10 C11 1.40(2) .
C10 H10 0.9500 .
C11 C12 1.40(2) .
C12 C13 1.40(3) .
C12 C15 1.46(2) .
C13 C14 1.37(4) .
C13 H13 0.9500 .
C14 H14 0.9500 .
C15 H15A 0.9800 .
C15 H15B 0.9800 .
C15 H15C 0.9800 .
C16 C17 1.361(18) .
C16 H16 0.9500 .
C17 C18 1.410(19) .
C17 H17 0.9500 .
C18 C19 1.428(18) .
C18 H18 0.9500 .
C19 C24 1.410(15) .
C19 C20 1.440(18) .
C20 C21 1.384(18) .
C21 C22 1.390(17) .
C21 H21 0.9500 .
C22 C23 1.380(17) .
C22 H22 0.9500 .
C23 C24 1.435(16) .
C25 C26 1.480(19) .
C25 H25 0.9500 .
C26 C27 1.45(3) .
C27 C30 1.41(3) .
C27 C28 1.43(3) .
C28 C29 1.29(3) .
C28 H28 0.9500 .
C29 H29 0.9500 .
C30 H30A 0.9800 .
C30 H30B 0.9800 .
C30 H30C 0.9800 .
C31 C32 1.375(17) .
C31 H31 0.9500 .
C32 C33 1.37(2) .
C32 H32 0.9500 .
C33 C34 1.404(19) .
C33 H33 0.9500 .
C34 C39 1.413(16) .
C34 C35 1.443(19) .
C35 C36 1.36(2) .
C36 C37 1.436(16) .
C36 H36 0.9500 .
C37 C38 1.363(17) .
C37 H37 0.9500 .
C38 C39 1.429(18) .
C40 C41 1.45(3) .
C40 H40 0.9500 .
C41 C42 1.341(10) .
C42 C45 1.507(10) .
C42 C43 1.51(3) .
C43 C44 1.333(10) .
C43 H43 0.9500 .
C44 H44 0.9500 .
C45 H45A 0.9800 .
C45 H45B 0.9800 .
C45 H45C 0.9800 .
C46 C47 1.48(2) .
C46 H46A 0.9800 .
C46 H46B 0.9800 .
C46 H46C 0.9800 .
C47 C48 1.43(2) .
C48 C49 1.39(2) .
C48 H48 0.9500 .
C49 C50 1.510(17) .
C50 H50A 0.9800 .
C50 H50B 0.9800 .
C50 H50C 0.9800 .
C51 C52 1.56(3) .
C51 H51A 0.9800 .
C51 H51B 0.9800 .
C51 H51C 0.9800 .
C52 C53 1.45(3) .
C53 C54 1.35(3) .
C53 H53 0.9500 .
C54 C55 1.52(3) .
C55 H55A 0.9800 .
C55 H55B 0.9800 .
C55 H55C 0.9800 .
N7 C56 1.20(3) .
C56 C57 1.41(3) .
C57 H57A 0.9800 .
C57 H57B 0.9800 .
C57 H57C 0.9800 .
N8 C59 0.99(4) .
C58 C59 1.57(4) .
C58 H58A 0.9800 .
C58 H58B 0.9800 .
C58 H58C 0.9800 .

loop_
_geom_torsion_atom_site_label_1
_geom_torsion_atom_site_label_2
_geom_torsion_atom_site_label_3
_geom_torsion_atom_site_label_4
_geom_torsion
_geom_torsion_site_symmetry_1
_geom_torsion_site_symmetry_4
O4 Dy1 Dy2 O6 134.5(14) . .
O8 Dy1 Dy2 O6 142.1(5) . .
O5 Dy1 Dy2 O6 90.3(5) . .
O3 Dy1 Dy2 O6 -92.2(5) . .
O1 Dy1 Dy2 O6 20.0(5) . .
O2 Dy1 Dy2 O6 -163.6(5) . .
N5 Dy1 Dy2 O6 -76.9(5) . .
N1 Dy1 Dy2 O6 6.6(5) . .
Dy2 Dy1 Dy2 O6 177.1(4) 3_776 .
O4 Dy1 Dy2 O7 -138.9(14) . .
O8 Dy1 Dy2 O7 -131.3(4) . .
O5 Dy1 Dy2 O7 177.0(4) . .
O3 Dy1 Dy2 O7 -5.6(4) . .
O1 Dy1 Dy2 O7 106.6(4) . .
O2 Dy1 Dy2 O7 -77.0(4) . .
N5 Dy1 Dy2 O7 9.7(4) . .
N1 Dy1 Dy2 O7 93.2(4) . .
Dy2 Dy1 Dy2 O7 -96.2(3) 3_776 .
O4 Dy1 Dy2 O8 -64.4(13) . 3_776
O8 Dy1 Dy2 O8 -56.8(4) . 3_776
O5 Dy1 Dy2 O8 -108.6(3) . 3_776
O3 Dy1 Dy2 O8 68.8(4) . 3_776
O1 Dy1 Dy2 O8 -178.9(3) . 3_776
O2 Dy1 Dy2 O8 -2.5(3) . 3_776
N5 Dy1 Dy2 O8 84.1(3) . 3_776
N1 Dy1 Dy2 O8 167.7(3) . 3_776
Dy2 Dy1 Dy2 O8 -21.79(17) 3_776 3_776
O4 Dy1 Dy2 O8 -7.6(14) . .
O5 Dy1 Dy2 O8 -51.7(4) . .
O3 Dy1 Dy2 O8 125.7(4) . .
O1 Dy1 Dy2 O8 -122.1(4) . .
O2 Dy1 Dy2 O8 54.3(3) . .
N5 Dy1 Dy2 O8 141.0(4) . .
N1 Dy1 Dy2 O8 -135.5(4) . .
Dy2 Dy1 Dy2 O8 35.1(3) 3_776 .
O4 Dy1 Dy2 O2 -7.8(14) . 3_776
O8 Dy1 Dy2 O2 -0.2(4) . 3_776
O5 Dy1 Dy2 O2 -51.9(4) . 3_776
O3 Dy1 Dy2 O2 125.5(4) . 3_776
O1 Dy1 Dy2 O2 -122.3(4) . 3_776
O2 Dy1 Dy2 O2 54.2(5) . 3_776
N5 Dy1 Dy2 O2 140.8(4) . 3_776
N1 Dy1 Dy2 O2 -135.6(4) . 3_776
Dy2 Dy1 Dy2 O2 34.9(3) 3_776 3_776
O4 Dy1 Dy2 O3 -133.3(14) . .
O8 Dy1 Dy2 O3 -125.7(4) . .
O5 Dy1 Dy2 O3 -177.4(4) . .
O1 Dy1 Dy2 O3 112.2(4) . .
O2 Dy1 Dy2 O3 -71.3(4) . .
N5 Dy1 Dy2 O3 15.3(4) . .
N1 Dy1 Dy2 O3 98.9(4) . .
Dy2 Dy1 Dy2 O3 -90.6(3) 3_776 .
O4 Dy1 Dy2 O1 114.5(14) . .
O8 Dy1 Dy2 O1 122.1(4) . .
O5 Dy1 Dy2 O1 70.3(4) . .
O3 Dy1 Dy2 O1 -112.2(4) . .
O2 Dy1 Dy2 O1 176.4(3) . .
N5 Dy1 Dy2 O1 -96.9(4) . .
N1 Dy1 Dy2 O1 -13.4(4) . .
Dy2 Dy1 Dy2 O1 157.1(3) 3_776 .
O4 Dy1 Dy2 N3 49.7(14) . 3_776
O8 Dy1 Dy2 N3 57.3(4) . 3_776
O5 Dy1 Dy2 N3 5.6(3) . 3_776
O3 Dy1 Dy2 N3 -177.0(4) . 3_776
O1 Dy1 Dy2 N3 -64.8(4) . 3_776
O2 Dy1 Dy2 N3 111.7(3) . 3_776
N5 Dy1 Dy2 N3 -161.7(4) . 3_776
N1 Dy1 Dy2 N3 -78.1(3) . 3_776
Dy2 Dy1 Dy2 N3 92.4(3) 3_776 3_776
O4 Dy1 Dy2 Dy2 -42.6(13) . 3_776
O8 Dy1 Dy2 Dy2 -35.1(3) . 3_776
O5 Dy1 Dy2 Dy2 -86.8(2) . 3_776
O3 Dy1 Dy2 Dy2 90.6(3) . 3_776
O1 Dy1 Dy2 Dy2 -157.1(3) . 3_776
O2 Dy1 Dy2 Dy2 19.3(2) . 3_776
N5 Dy1 Dy2 Dy2 105.9(3) . 3_776
N1 Dy1 Dy2 Dy2 -170.5(2) . 3_776
O4 Dy1 Dy2 Dy1 -42.6(13) . 3_776
O8 Dy1 Dy2 Dy1 -35.1(3) . 3_776
O5 Dy1 Dy2 Dy1 -86.8(2) . 3_776
O3 Dy1 Dy2 Dy1 90.6(3) . 3_776
O1 Dy1 Dy2 Dy1 -157.1(3) . 3_776
O2 Dy1 Dy2 Dy1 19.3(2) . 3_776
N5 Dy1 Dy2 Dy1 105.9(3) . 3_776
N1 Dy1 Dy2 Dy1 -170.5(2) . 3_776
Dy2 Dy1 Dy2 Dy1 0.0 3_776 3_776
O4 Dy1 O1 C8 30.5(10) . .
O8 Dy1 O1 C8 162.1(8) . .
O5 Dy1 O1 C8 87.1(8) . .
O3 Dy1 O1 C8 -120.0(8) . .
O2 Dy1 O1 C8 -167.4(7) . .
N5 Dy1 O1 C8 -64.8(8) . .
N1 Dy1 O1 C8 3.7(7) . .
Dy2 Dy1 O1 C8 -162.3(9) . .
Dy2 Dy1 O1 C8 177.2(7) 3_776 .
O4 Dy1 O1 Dy2 -167.2(3) . .
O8 Dy1 O1 Dy2 -35.6(2) . .
O5 Dy1 O1 Dy2 -110.6(3) . .
O3 Dy1 O1 Dy2 42.3(3) . .
O2 Dy1 O1 Dy2 -5.1(5) . .
N5 Dy1 O1 Dy2 97.5(3) . .
N1 Dy1 O1 Dy2 166.0(4) . .
Dy2 Dy1 O1 Dy2 -20.5(2) 3_776 .
O6 Dy2 O1 C8 -6.8(11) . .
O7 Dy2 O1 C8 53.2(11) . .
O8 Dy2 O1 C8 157.5(10) 3_776 .
O8 Dy2 O1 C8 -168.6(11) . .
O2 Dy2 O1 C8 -82.2(12) 3_776 .
O3 Dy2 O1 C8 114.4(11) . .
N3 Dy2 O1 C8 -90.3(11) 3_776 .
Dy1 Dy2 O1 C8 156.0(12) . .
Dy2 Dy2 O1 C8 176.6(10) 3_776 .
Dy1 Dy2 O1 C8 -155.2(8) 3_776 .
O6 Dy2 O1 Dy1 -162.8(5) . .
O7 Dy2 O1 Dy1 -102.8(4) . .
O8 Dy2 O1 Dy1 1.5(4) 3_776 .
O8 Dy2 O1 Dy1 35.4(2) . .
O2 Dy2 O1 Dy1 121.8(5) 3_776 .
O3 Dy2 O1 Dy1 -41.6(3) . .
N3 Dy2 O1 Dy1 113.7(4) 3_776 .
Dy2 Dy2 O1 Dy1 20.6(2) 3_776 .
Dy1 Dy2 O1 Dy1 48.8(5) 3_776 .
O4 Dy1 O2 C23 -75.4(8) . .
O8 Dy1 O2 C23 146.6(9) . .
O5 Dy1 O2 C23 -147.4(8) . .
O3 Dy1 O2 C23 72.0(8) . .
O1 Dy1 O2 C23 116.0(8) . .
N5 Dy1 O2 C23 4.8(9) . .
N1 Dy1 O2 C23 -42.3(13) . .
Dy2 Dy1 O2 C23 112.6(8) . .
Dy2 Dy1 O2 C23 142.1(10) 3_776 .
O4 Dy1 O2 Dy2 142.5(4) . 3_776
O8 Dy1 O2 Dy2 4.5(3) . 3_776
O5 Dy1 O2 Dy2 70.5(4) . 3_776
O3 Dy1 O2 Dy2 -70.2(3) . 3_776
O1 Dy1 O2 Dy2 -26.1(5) . 3_776
N5 Dy1 O2 Dy2 -137.3(4) . 3_776
N1 Dy1 O2 Dy2 175.5(7) . 3_776
Dy2 Dy1 O2 Dy2 -29.6(3) . 3_776
O4 Dy1 O3 C38 -9.9(11) . .
O8 Dy1 O3 C38 -145.4(9) . .
O5 Dy1 O3 C38 -174.9(8) . .
O1 Dy1 O3 C38 138.6(9) . .
O2 Dy1 O3 C38 -73.0(9) . .
N5 Dy1 O3 C38 16.9(8) . .
N1 Dy1 O3 C38 85.4(9) . .
Dy2 Dy1 O3 C38 -179.0(10) . .
Dy2 Dy1 O3 C38 -109.2(9) 3_776 .
O4 Dy1 O3 Dy2 169.1(4) . .
O8 Dy1 O3 Dy2 33.6(3) . .
O5 Dy1 O3 Dy2 4.1(6) . .
O1 Dy1 O3 Dy2 -42.4(3) . .
O2 Dy1 O3 Dy2 106.0(3) . .
N5 Dy1 O3 Dy2 -164.1(4) . .
N1 Dy1 O3 Dy2 -95.6(3) . .
Dy2 Dy1 O3 Dy2 69.8(2) 3_776 .
O6 Dy2 O3 C38 -71.2(13) . .
O7 Dy2 O3 C38 -6.2(13) . .
O8 Dy2 O3 C38 71.7(13) 3_776 .
O8 Dy2 O3 C38 145.1(13) . .
O2 Dy2 O3 C38 58.1(15) 3_776 .
O1 Dy2 O3 C38 -139.5(14) . .
N3 Dy2 O3 C38 -177.0(12) 3_776 .
Dy1 Dy2 O3 C38 178.6(15) . .
Dy2 Dy2 O3 C38 107.9(13) 3_776 .
Dy1 Dy2 O3 C38 69.8(13) 3_776 .
O6 Dy2 O3 Dy1 110.2(4) . .
O7 Dy2 O3 Dy1 175.3(4) . .
O8 Dy2 O3 Dy1 -106.9(3) 3_776 .
O8 Dy2 O3 Dy1 -33.5(3) . .
O2 Dy2 O3 Dy1 -120.5(5) 3_776 .
O1 Dy2 O3 Dy1 41.9(3) . .
N3 Dy2 O3 Dy1 4.4(6) 3_776 .
Dy2 Dy2 O3 Dy1 -70.7(2) 3_776 .
Dy1 Dy2 O3 Dy1 -108.8(2) 3_776 .
O8 Dy1 O4 C47 -44.8(13) . .
O5 Dy1 O4 C47 7.2(12) . .
O3 Dy1 O4 C47 -163.2(10) . .
O1 Dy1 O4 C47 66.5(13) . .
O2 Dy1 O4 C47 -101.0(12) . .
N5 Dy1 O4 C47 171.9(12) . .
N1 Dy1 O4 C47 91.3(12) . .
Dy2 Dy1 O4 C47 -38(2) . .
Dy2 Dy1 O4 C47 -78.3(12) 3_776 .
O4 Dy1 O5 C49 -9.7(11) . .
O8 Dy1 O5 C49 131.8(12) . .
O3 Dy1 O5 C49 161.1(10) . .
O1 Dy1 O5 C49 -156.2(11) . .
O2 Dy1 O5 C49 68.2(11) . .
N5 Dy1 O5 C49 -41.3(15) . .
N1 Dy1 O5 C49 -89.9(11) . .
Dy2 Dy1 O5 C49 163.9(11) . .
Dy2 Dy1 O5 C49 102.0(11) 3_776 .
O7 Dy2 O6 C52 -22.2(19) . .
O8 Dy2 O6 C52 -52(2) 3_776 .
O8 Dy2 O6 C52 140.6(17) . .
O2 Dy2 O6 C52 -105(2) 3_776 .
O3 Dy2 O6 C52 50(2) . .
O1 Dy2 O6 C52 109(2) . .
N3 Dy2 O6 C52 -171(2) 3_776 .
Dy1 Dy2 O6 C52 95.7(19) . .
Dy2 Dy2 O6 C52 -119(4) 3_776 .
Dy1 Dy2 O6 C52 -87(2) 3_776 .
O6 Dy2 O7 C54 6(2) . .
O8 Dy2 O7 C54 168(2) 3_776 .
O8 Dy2 O7 C54 -159(2) . .
O2 Dy2 O7 C54 97(2) 3_776 .
O3 Dy2 O7 C54 -113(2) . .
O1 Dy2 O7 C54 -59(2) . .
N3 Dy2 O7 C54 57(2) 3_776 .
Dy1 Dy2 O7 C54 -110(2) . .
Dy2 Dy2 O7 C54 -179(2) 3_776 .
Dy1 Dy2 O7 C54 134(2) 3_776 .
O4 Dy1 O8 Dy2 -65.7(4) . 3_776
O5 Dy1 O8 Dy2 -118.1(4) . 3_776
O3 Dy1 O8 Dy2 80.6(3) . 3_776
O1 Dy1 O8 Dy2 153.2(4) . 3_776
O2 Dy1 O8 Dy2 -4.7(3) . 3_776
N5 Dy1 O8 Dy2 57.1(6) . 3_776
N1 Dy1 O8 Dy2 179.9(3) . 3_776
Dy2 Dy1 O8 Dy2 115.8(4) . 3_776
O4 Dy1 O8 Dy2 178.5(3) . .
O5 Dy1 O8 Dy2 126.1(3) . .
O3 Dy1 O8 Dy2 -35.2(3) . .
O1 Dy1 O8 Dy2 37.4(3) . .
O2 Dy1 O8 Dy2 -120.5(3) . .
N5 Dy1 O8 Dy2 -58.8(5) . .
N1 Dy1 O8 Dy2 64.1(5) . .
Dy2 Dy1 O8 Dy2 -115.8(4) 3_776 .
O6 Dy2 O8 Dy1 -70.5(8) . .
O7 Dy2 O8 Dy1 83.3(5) . .
O8 Dy2 O8 Dy1 117.2(4) 3_776 .
O2 Dy2 O8 Dy1 179.9(2) 3_776 .
O3 Dy2 O8 Dy1 34.4(3) . .
O1 Dy2 O8 Dy1 -36.7(3) . .
N3 Dy2 O8 Dy1 -120.1(3) 3_776 .
Dy2 Dy2 O8 Dy1 117.2(4) 3_776 .
Dy1 Dy2 O8 Dy1 149.3(2) 3_776 .
O6 Dy2 O8 Dy2 172.3(7) . 3_776
O7 Dy2 O8 Dy2 -34.0(6) . 3_776
O8 Dy2 O8 Dy2 0.0 3_776 3_776
O2 Dy2 O8 Dy2 62.7(3) 3_776 3_776
O3 Dy2 O8 Dy2 -82.8(3) . 3_776
O1 Dy2 O8 Dy2 -154.0(4) . 3_776
N3 Dy2 O8 Dy2 122.6(4) 3_776 3_776
Dy1 Dy2 O8 Dy2 -117.2(4) . 3_776
Dy1 Dy2 O8 Dy2 32.1(2) 3_776 3_776
O4 Dy1 N1 C9 -167.0(8) . .
O8 Dy1 N1 C9 -31.8(9) . .
O5 Dy1 N1 C9 -90.9(8) . .
O3 Dy1 N1 C9 50.6(8) . .
O1 Dy1 N1 C9 -4.1(7) . .
O2 Dy1 N1 C9 159.5(8) . .
N5 Dy1 N1 C9 111.3(8) . .
Dy2 Dy1 N1 C9 5.8(8) . .
Dy2 Dy1 N1 C9 -31.6(16) 3_776 .
O4 Dy1 N1 C1 13.8(10) . .
O8 Dy1 N1 C1 149.0(10) . .
O5 Dy1 N1 C1 89.9(11) . .
O3 Dy1 N1 C1 -128.6(10) . .
O1 Dy1 N1 C1 176.7(11) . .
O2 Dy1 N1 C1 -19.7(15) . .
N5 Dy1 N1 C1 -67.9(10) . .
Dy2 Dy1 N1 C1 -173.4(10) . .
Dy2 Dy1 N1 C1 149.2(10) 3_776 .
O4 Dy1 N5 C31 -18.5(12) . .
O8 Dy1 N5 C31 -158.2(11) . .
O5 Dy1 N5 C31 12.4(16) . .
O3 Dy1 N5 C31 177.4(13) . .
O1 Dy1 N5 C31 121.3(12) . .
O2 Dy1 N5 C31 -101.9(12) . .
N1 Dy1 N5 C31 61.5(12) . .
Dy2 Dy1 N5 C31 166.2(11) . .
Dy2 Dy1 N5 C31 -127.5(11) 3_776 .
O4 Dy1 N5 C39 151.2(10) . .
O8 Dy1 N5 C39 11.5(12) . .
O5 Dy1 N5 C39 -177.9(8) . .
O3 Dy1 N5 C39 -12.9(9) . .
O1 Dy1 N5 C39 -69.0(10) . .
O2 Dy1 N5 C39 67.8(9) . .
N1 Dy1 N5 C39 -128.8(10) . .
Dy2 Dy1 N5 C39 -24.1(10) . .
Dy2 Dy1 N5 C39 42.2(10) 3_776 .
C9 N1 C1 C2 -6(2) . .
Dy1 N1 C1 C2 173.2(10) . .
N1 C1 C2 C3 5(2) . .
C1 C2 C3 C4 -2(2) . .
C2 C3 C4 C5 177.4(12) . .
C2 C3 C4 C9 0.1(18) . .
C3 C4 C5 C6 -177.2(13) . .
C9 C4 C5 C6 0.0(18) . .
C3 C4 C5 N2 4.7(18) . .
C9 C4 C5 N2 -178.1(11) . .
C10 N2 C5 C6 30(2) . .
C10 N2 C5 C4 -151.9(13) . .
C4 C5 C6 C7 1(2) . .
N2 C5 C6 C7 178.5(14) . .
C5 C6 C7 C8 -3(2) . .
Dy1 O1 C8 C9 -3.1(13) . .
Dy2 O1 C8 C9 -155.2(9) . .
Dy1 O1 C8 C7 179.8(9) . .
Dy2 O1 C8 C7 27.7(17) . .
C6 C7 C8 O1 -177.8(13) . .
C6 C7 C8 C9 5(2) . .
C1 N1 C9 C8 -176.5(11) . .
Dy1 N1 C9 C8 4.2(12) . .
C1 N1 C9 C4 4.1(17) . .
Dy1 N1 C9 C4 -175.2(8) . .
O1 C8 C9 N1 -1.0(15) . .
C7 C8 C9 N1 176.2(11) . .
O1 C8 C9 C4 178.4(10) . .
C7 C8 C9 C4 -4.4(16) . .
C5 C4 C9 N1 -178.6(11) . .
C3 C4 C9 N1 -1.2(16) . .
C5 C4 C9 C8 2.1(17) . .
C3 C4 C9 C8 179.4(11) . .
C5 N2 C10 C11 -179.2(14) . .
N2 C10 C11 C12 -169.3(19) . .
N2 C10 C11 S1 6(2) . .
C14 S1 C11 C12 -2.4(19) . .
C14 S1 C11 C10 -178.9(18) . .
C10 C11 C12 C13 175(2) . .
S1 C11 C12 C13 -1(2) . .
C10 C11 C12 C15 -11(3) . .
S1 C11 C12 C15 172.6(17) . .
C11 C12 C13 C14 6(4) . .
C15 C12 C13 C14 -168(3) . .
C12 C13 C14 S1 -7(4) . .
C11 S1 C14 C13 5(3) . .
C24 N3 C16 C17 3(2) . .
Dy2 N3 C16 C17 -175.2(12) 3_776 .
N3 C16 C17 C18 -1(3) . .
C16 C17 C18 C19 2(2) . .
C17 C18 C19 C24 -3(2) . .
C17 C18 C19 C20 178.2(14) . .
C25 N4 C20 C21 -37(2) . .
C25 N4 C20 C19 147.1(14) . .
C24 C19 C20 N4 178.1(13) . .
C18 C19 C20 N4 -3(2) . .
C24 C19 C20 C21 2(2) . .
C18 C19 C20 C21 -179.3(14) . .
N4 C20 C21 C22 178.8(14) . .
C19 C20 C21 C22 -6(2) . .
C20 C21 C22 C23 2(2) . .
Dy2 O2 C23 C22 -159.9(10) 3_776 .
Dy1 O2 C23 C22 62.5(15) . .
Dy2 O2 C23 C24 22.9(15) 3_776 .
Dy1 O2 C23 C24 -114.7(11) . .
C21 C22 C23 O2 -172.8(12) . .
C21 C22 C23 C24 4(2) . .
C16 N3 C24 C19 -4(2) . .
Dy2 N3 C24 C19 173.8(11) 3_776 .
C16 N3 C24 C23 174.6(12) . .
Dy2 N3 C24 C23 -7.4(15) 3_776 .
C18 C19 C24 N3 5(2) . .
C20 C19 C24 N3 -176.6(13) . .
C18 C19 C24 C23 -174.1(13) . .
C20 C19 C24 C23 5(2) . .
O2 C23 C24 N3 -9.3(18) . .
C22 C23 C24 N3 173.3(12) . .
O2 C23 C24 C19 169.6(12) . .
C22 C23 C24 C19 -8(2) . .
C20 N4 C25 C26 179.1(14) . .
N4 C25 C26 C27 175.4(16) . .
N4 C25 C26 S2 -2(2) . .
C29 S2 C26 C27 -0.4(15) . .
C29 S2 C26 C25 177.4(15) . .
C25 C26 C27 C30 -3(3) . .
S2 C26 C27 C30 174.4(19) . .
C25 C26 C27 C28 -175.9(18) . .
S2 C26 C27 C28 2(2) . .
C30 C27 C28 C29 -175(2) . .
C26 C27 C28 C29 -3(3) . .
C27 C28 C29 S2 3(3) . .
C26 S2 C29 C28 -1(2) . .
C39 N5 C31 C32 2(2) . .
Dy1 N5 C31 C32 171.5(12) . .
N5 C31 C32 C33 -6(3) . .
C31 C32 C33 C34 6(2) . .
C32 C33 C34 C39 -2(2) . .
C32 C33 C34 C35 -179.1(15) . .
C40 N6 C35 C36 22(3) . .
C40 N6 C35 C34 -160.3(18) . .
C33 C34 C35 C36 177.4(15) . .
C39 C34 C35 C36 1(2) . .
C33 C34 C35 N6 0(2) . .
C39 C34 C35 N6 -177.2(13) . .
N6 C35 C36 C37 179.6(14) . .
C34 C35 C36 C37 2(2) . .
C35 C36 C37 C38 -3(2) . .
Dy1 O3 C38 C37 162.9(11) . .
Dy2 O3 C38 C37 -15(2) . .
Dy1 O3 C38 C39 -19.1(15) . .
Dy2 O3 C38 C39 162.6(9) . .
C36 C37 C38 O3 178.8(13) . .
C36 C37 C38 C39 1(2) . .
C31 N5 C39 C34 2(2) . .
Dy1 N5 C39 C34 -169.2(10) . .
C31 N5 C39 C38 179.8(13) . .
Dy1 N5 C39 C38 9.0(15) . .
C33 C34 C39 N5 -1(2) . .
C35 C34 C39 N5 175.6(13) . .
C33 C34 C39 C38 -179.5(13) . .
C35 C34 C39 C38 -3(2) . .
O3 C38 C39 N5 5.5(18) . .
C37 C38 C39 N5 -176.4(13) . .
O3 C38 C39 C34 -176.2(12) . .
C37 C38 C39 C34 2(2) . .
C35 N6 C40 C41 -175(2) . .
N6 C40 C41 C42 -179(3) . .
N6 C40 C41 S3 -5(3) . .
C44 S3 C41 C42 -15(2) . .
C44 S3 C41 C40 170(2) . .
C40 C41 C42 C45 9(6) . .
S3 C41 C42 C45 -165(3) . .
C40 C41 C42 C43 -175(3) . .
S3 C41 C42 C43 10(3) . .
C41 C42 C43 C44 1(4) . .
C45 C42 C43 C44 176(3) . .
C42 C43 C44 S3 -11(4) . .
C41 S3 C44 C43 14(2) . .
Dy1 O4 C47 C48 -3(2) . .
Dy1 O4 C47 C46 178.9(9) . .
O4 C47 C48 C49 -4(2) . .
C46 C47 C48 C49 174.3(14) . .
Dy1 O5 C49 C48 8(2) . .
Dy1 O5 C49 C50 -175.2(9) . .
C47 C48 C49 O5 1(2) . .
C47 C48 C49 C50 -175.5(13) . .
Dy2 O6 C52 C53 27(4) . .
Dy2 O6 C52 C51 -160(2) . .
O6 C52 C53 C54 -4(4) . .
C51 C52 C53 C54 -177(3) . .
Dy2 O7 C54 C53 9(4) . .
Dy2 O7 C54 C55 179.9(13) . .
C52 C53 C54 O7 -13(4) . .
C52 C53 C54 C55 175(2) . .
